data_2215883
loop_
_publ_author_name
'Qian, Bao-Hua'
'Zhang, Zhen-Ming'
'Lu, Lu-De'
'Yang, Xu-Jie'
'Wang, Xin'

_publ_section_title
;
 Bis{1-[bis(2-aminoethyl)amino]propan-2-ol}nickel(II) bis(perchlorate)
;
_journal_coeditor_code DN2243
_journal_issue 11
_journal_name_full 'Acta Crystallographica Section E'
_journal_page_first m2754
_journal_page_last m2754
_journal_paper_doi 10.1107/S1600536807050386
_journal_volume 63
_journal_year 2007
_chemical_formula_iupac '[Ni (C7 H19 N3 O)2] (Cl O4)2'
_chemical_formula_moiety 'C14 H38 N6 Ni O2 2+, 2(Cl O4 -)'
_chemical_formula_sum 'C14 H38 Cl2 N6 Ni O10'
_chemical_formula_weight 580.11
_chemical_name_systematic
;
Bis{1-[bis(2-aminoethyl)amino]propan-2-ol}nickel(II) bis(perchlorate)
;
_space_group_IT_number 14
_symmetry_cell_setting monoclinic
_symmetry_space_group_name_Hall '-P 2yn'
_symmetry_space_group_name_H-M 'P 1 21/n 1'
_atom_sites_solution_hydrogens geom
_atom_sites_solution_primary direct
_atom_sites_solution_secondary difmap
_audit_creation_method SHELXL-97
_cell_angle_alpha 90.00
_cell_angle_beta 106.442(4)
_cell_angle_gamma 90.00
_cell_formula_units_Z 2
_cell_length_a 7.915(3)
_cell_length_b 17.243(6)
_cell_length_c 9.127(3)
_cell_measurement_reflns_used 2626
_cell_measurement_temperature 298(2)
_cell_measurement_theta_max 26.868
_cell_measurement_theta_min 2.363
_cell_volume 1194.7(7)
_computing_cell_refinement 'SAINT (Bruker, 1997)'
_computing_data_collection 'SMART (Bruker, 1997)'
_computing_data_reduction 'SAINT (Bruker, 1997)'
_computing_molecular_graphics
;
ORTEPIII (Burnett & Johnson, 1996),
ORTEP-3 for Windows (Farrugia, 1997) and PLATON (Spek, 2003)
;
_computing_publication_material 'SHELXL97 (Sheldrick, 1997)'
_computing_structure_refinement 'SHELXL97 (Sheldrick, 1997)'
_computing_structure_solution 'SHELXS97 (Sheldrick, 1997)'
_diffrn_ambient_temperature 298(2)
_diffrn_measured_fraction_theta_full 0.999
_diffrn_measured_fraction_theta_max 0.930
_diffrn_measurement_device_type 'Bruker SMART 1000'
_diffrn_measurement_method '\f and \w'
_diffrn_radiation_monochromator graphite
_diffrn_radiation_source 'fine-focus sealed tube'
_diffrn_radiation_type MoK\a
_diffrn_radiation_wavelength 0.71073
_diffrn_reflns_av_R_equivalents 0.0442
_diffrn_reflns_av_sigmaI/netI 0.0529
_diffrn_reflns_limit_h_max 6
_diffrn_reflns_limit_h_min -10
_diffrn_reflns_limit_k_max 22
_diffrn_reflns_limit_k_min -22
_diffrn_reflns_limit_l_max 11
_diffrn_reflns_limit_l_min -11
_diffrn_reflns_number 7286
_diffrn_reflns_theta_full 26.40
_diffrn_reflns_theta_max 28.40
_diffrn_reflns_theta_min 2.36
_exptl_absorpt_coefficient_mu 1.097
_exptl_absorpt_correction_T_max 0.8270
_exptl_absorpt_correction_T_min 0.5495
_exptl_absorpt_correction_type multi-scan
_exptl_absorpt_process_details '(SADABS; Sheldrick, 1996)'
_exptl_crystal_colour green
_exptl_crystal_density_diffrn 1.613
_exptl_crystal_density_method 'not measured'
_exptl_crystal_description prism
_exptl_crystal_F_000 612
_exptl_crystal_size_max 0.62
_exptl_crystal_size_mid 0.54
_exptl_crystal_size_min 0.18
_refine_diff_density_max 0.944
_refine_diff_density_min -0.622
_refine_ls_extinction_method none
_refine_ls_goodness_of_fit_ref 1.039
_refine_ls_hydrogen_treatment constr
_refine_ls_matrix_type full
_refine_ls_number_parameters 173
_refine_ls_number_reflns 2796
_refine_ls_number_restraints 14
_refine_ls_restrained_S_all 1.038
_refine_ls_R_factor_all 0.0782
_refine_ls_R_factor_gt 0.0565
_refine_ls_shift/su_max 0.001
_refine_ls_shift/su_mean 0.000
_refine_ls_structure_factor_coef Fsqd
_refine_ls_weighting_details 'calc w=1/[\s^2^(Fo^2^)+(0.0867P)^2^+1.1111P] where P=(Fo^2^+2Fc^2^)/3'
_refine_ls_weighting_scheme calc
_refine_ls_wR_factor_gt 0.1511
_refine_ls_wR_factor_ref 0.1666
_reflns_number_gt 2060
_reflns_number_total 2796
_reflns_threshold_expression I>2\s(I)
_cod_data_source_file dn2243.cif
_cod_data_source_block I
_cod_depositor_comments
;
The following automatic conversions were performed:
'_symmetry_cell_setting' value 'Monoclinic' changed to 'monoclinic'
according to '/home/saulius/struct/CIF-dictionaries/cif_core.dic'
dictionary named 'cif_core.dic' version 2.4.1 from 2010-06-29.

Automatic conversion script
Id: cif_fix_enum 1527 2010-12-29 10:47:43Z saulius 

The following automatic conversions were performed:

'_symmetry_cell_setting' value 'Monoclinic' changed to 'monoclinic'
according to /home/saulius/struct/CIF-dictionaries/cif_core.dic
dictionary named 'cif_core.dic' version 2.4.1 from 2010-06-29.

Automatic conversion script
Id: cif_fix_values 1715 2011-07-08 13:25:40Z adriana 
;
_cod_original_cell_volume 1194.6(7)
_cod_original_sg_symbol_H-M 'P 21/n'
_cod_database_code 2215883
_cod_database_fobs_code 2215883

loop_
_symmetry_equiv_pos_as_xyz
'x, y, z'
'-x+1/2, y+1/2, -z+1/2'
'-x, -y, -z'
'x-1/2, -y-1/2, z-1/2'

loop_
_atom_site_type_symbol
_atom_site_label
_atom_site_fract_x
_atom_site_fract_y
_atom_site_fract_z
_atom_site_U_iso_or_equiv
_atom_site_adp_type
_atom_site_calc_flag
_atom_site_refinement_flags
_atom_site_occupancy
_atom_site_disorder_assembly
_atom_site_disorder_group
Ni Ni1 0.5000 0.5000 0.5000 0.0300(2) Uani d S 1 . .
N N1 0.3581(4) 0.55710(18) 0.6413(4) 0.0408(7) Uani d D 1 . .
C C1A 0.4904(17) 0.5660(10) 0.7986(16) 0.081(7) Uani d PDU 0.38 A 1
H H1A1 0.4534 0.6075 0.8541 0.097 Uiso calc PR 0.38 A 1
H H1A2 0.4951 0.5184 0.8563 0.097 Uiso calc PR 0.38 A 1
C C2A 0.6715(14) 0.5839(7) 0.7814(15) 0.042(3) Uani d PDU 0.38 A 1
H H2A1 0.6690 0.6319 0.7255 0.051 Uiso calc PR 0.38 A 1
H H2A2 0.7568 0.5890 0.8809 0.051 Uiso calc PR 0.38 A 1
N N2 0.7189(4) 0.51711(19) 0.6953(4) 0.0428(8) Uani d D 1 . .
H H2A 0.7392 0.4742 0.7538 0.051 Uiso calc R 1 A 1
H H2B 0.8163 0.5281 0.6670 0.051 Uiso calc R 1 A 1
C C1B 0.4976(10) 0.6000(5) 0.7595(10) 0.050(2) Uani d PDU 0.62 A 2
H H1B1 0.5278 0.6471 0.7144 0.060 Uiso calc PR 0.62 A 2
H H1B2 0.4508 0.6149 0.8428 0.060 Uiso calc PR 0.62 A 2
C C2B 0.6606(13) 0.5528(6) 0.8216(9) 0.054(2) Uani d PDU 0.62 A 2
H H2B1 0.7537 0.5856 0.8826 0.065 Uiso calc PR 0.62 A 2
H H2B2 0.6376 0.5123 0.8872 0.065 Uiso calc PR 0.62 A 2
N N3 0.4179(4) 0.39852(18) 0.5974(4) 0.0421(7) Uani d . 1 . .
H H3A 0.3418 0.3712 0.5234 0.051 Uiso calc R 1 A .
H H3B 0.5121 0.3683 0.6386 0.051 Uiso calc R 1 . .
O O1 -0.0021(4) 0.63113(18) 0.6513(4) 0.0593(8) Uani d . 1 A .
H H1 -0.0445 0.6570 0.7075 0.089 Uiso calc R 1 . .
C C3 0.2468(6) 0.4976(2) 0.6853(6) 0.0512(10) Uani d . 1 A .
H H3C 0.1373 0.4928 0.6044 0.061 Uiso calc R 1 . .
H H3D 0.2182 0.5146 0.7767 0.061 Uiso calc R 1 . .
C C4 0.3337(7) 0.4194(3) 0.7147(6) 0.0579(12) Uani d . 1 A .
H H4A 0.4214 0.4199 0.8135 0.069 Uiso calc R 1 . .
H H4B 0.2462 0.3806 0.7178 0.069 Uiso calc R 1 . .
C C5 0.2437(6) 0.6200(2) 0.5482(5) 0.0510(10) Uani d . 1 A .
H H5A 0.3185 0.6523 0.5056 0.061 Uiso calc R 1 . .
H H5B 0.1593 0.5951 0.4629 0.061 Uiso calc R 1 . .
C C6 0.1434(6) 0.6724(3) 0.6229(6) 0.0540(11) Uani d . 1 . .
H H6 0.2218 0.6902 0.7206 0.065 Uiso calc R 1 A .
C C7 0.0782(7) 0.7419(3) 0.5227(7) 0.0688(14) Uani d . 1 A .
H H7A 0.0052 0.7249 0.4251 0.103 Uiso calc R 1 . .
H H7B 0.1769 0.7703 0.5091 0.103 Uiso calc R 1 . .
H H7C 0.0109 0.7747 0.5702 0.103 Uiso calc R 1 . .
Cl Cl1 0.87920(13) 0.32829(6) 0.91703(10) 0.0455(3) Uani d . 1 . .
O O2 0.9702(7) 0.2862(3) 1.0475(5) 0.0985(15) Uani d . 1 . .
O O3 0.9946(5) 0.3676(3) 0.8507(5) 0.0966(15) Uani d . 1 . .
O O4 0.7661(7) 0.3822(3) 0.9591(6) 0.1084(16) Uani d . 1 . .
O O5 0.7691(8) 0.2780(4) 0.8070(6) 0.131(2) Uani d . 1 . .

loop_
_atom_site_aniso_label
_atom_site_aniso_U_11
_atom_site_aniso_U_22
_atom_site_aniso_U_33
_atom_site_aniso_U_12
_atom_site_aniso_U_13
_atom_site_aniso_U_23
Ni1 0.0237(3) 0.0276(3) 0.0384(4) -0.0022(2) 0.0081(2) 0.0034(2)
N1 0.0303(15) 0.0401(17) 0.0543(19) -0.0027(13) 0.0160(14) -0.0064(15)
C1A 0.064(10) 0.089(14) 0.112(16) -0.042(10) 0.061(11) -0.066(12)
C2A 0.031(5) 0.052(8) 0.041(7) -0.009(6) 0.006(5) -0.013(6)
N2 0.0310(16) 0.0457(18) 0.0488(18) 0.0005(13) 0.0066(14) 0.0035(14)
C1B 0.042(4) 0.057(5) 0.046(4) -0.008(3) 0.003(3) -0.022(4)
C2B 0.061(5) 0.057(5) 0.035(4) 0.006(4) -0.002(3) -0.005(4)
N3 0.0395(17) 0.0314(15) 0.0574(19) -0.0027(13) 0.0167(15) 0.0060(14)
O1 0.0466(17) 0.0539(18) 0.092(2) -0.0103(14) 0.0423(17) -0.0096(17)
C3 0.045(2) 0.054(2) 0.063(3) 0.0052(19) 0.030(2) 0.013(2)
C4 0.063(3) 0.051(2) 0.070(3) 0.003(2) 0.034(2) 0.015(2)
C5 0.056(3) 0.043(2) 0.061(3) 0.0048(19) 0.029(2) 0.0029(19)
C6 0.041(2) 0.055(3) 0.073(3) -0.004(2) 0.026(2) -0.001(2)
C7 0.067(3) 0.051(3) 0.100(4) 0.013(2) 0.043(3) 0.009(3)
Cl1 0.0399(5) 0.0540(6) 0.0414(5) 0.0024(4) 0.0095(4) 0.0041(4)
O2 0.118(4) 0.099(3) 0.074(2) 0.045(3) 0.021(3) 0.036(2)
O3 0.069(2) 0.147(4) 0.079(2) -0.032(3) 0.030(2) 0.018(3)
O4 0.112(4) 0.093(3) 0.137(4) 0.042(3) 0.062(3) 0.013(3)
O5 0.115(4) 0.186(5) 0.097(3) -0.078(4) 0.039(3) -0.062(4)

loop_
_atom_type_symbol
_atom_type_description
_atom_type_scat_dispersion_real
_atom_type_scat_dispersion_imag
_atom_type_scat_source
C C 0.0033 0.0016 'International Tables Vol C Tables 4.2.6.8 and 6.1.1.4'
H H 0.0000 0.0000 'International Tables Vol C Tables 4.2.6.8 and 6.1.1.4'
N N 0.0061 0.0033 'International Tables Vol C Tables 4.2.6.8 and 6.1.1.4'
O O 0.0106 0.0060 'International Tables Vol C Tables 4.2.6.8 and 6.1.1.4'
Ni Ni 0.3393 1.1124 'International Tables Vol C Tables 4.2.6.8 and 6.1.1.4'
Cl Cl 0.1484 0.1585 'International Tables Vol C Tables 4.2.6.8 and 6.1.1.4'

loop_
_geom_angle_atom_site_label_1
_geom_angle_atom_site_label_2
_geom_angle_atom_site_label_3
_geom_angle_site_symmetry_1
_geom_angle_site_symmetry_3
_geom_angle
N2 Ni1 N2 3_666 . 180.0000(10)
N2 Ni1 N3 3_666 . 87.91(13)
N2 Ni1 N3 . . 92.09(13)
N2 Ni1 N3 3_666 3_666 92.09(13)
N2 Ni1 N3 . 3_666 87.91(13)
N3 Ni1 N3 . 3_666 180.00(9)
N2 Ni1 N1 3_666 3_666 82.81(13)
N2 Ni1 N1 . 3_666 97.19(13)
N3 Ni1 N1 . 3_666 98.31(12)
N3 Ni1 N1 3_666 3_666 81.69(12)
N2 Ni1 N1 3_666 . 97.19(13)
N2 Ni1 N1 . . 82.81(13)
N3 Ni1 N1 . . 81.69(12)
N3 Ni1 N1 3_666 . 98.31(12)
N1 Ni1 N1 3_666 . 180.0000(10)
C3 N1 C1B . . 121.3(5)
C3 N1 C5 . . 110.0(3)
C1B N1 C5 . . 104.6(4)
C3 N1 C1A . . 96.7(6)
C1B N1 C1A . . 26.6(5)
C5 N1 C1A . . 126.8(7)
C3 N1 Ni1 . . 107.1(2)
C1B N1 Ni1 . . 104.5(4)
C5 N1 Ni1 . . 108.7(2)
C1A N1 Ni1 . . 105.7(6)
C2A C1A N1 . . 109.9(10)
C2A C1A H1A1 . . 109.7
N1 C1A H1A1 . . 109.7
C2A C1A H1A2 . . 109.7
N1 C1A H1A2 . . 109.7
H1A1 C1A H1A2 . . 108.2
N2 C2A C1A . . 106.3(10)
N2 C2A H2A1 . . 110.5
C1A C2A H2A1 . . 110.5
N2 C2A H2A2 . . 110.5
C1A C2A H2A2 . . 110.5
H2A1 C2A H2A2 . . 108.7
C2B N2 C2A . . 25.8(4)
C2B N2 Ni1 . . 110.4(4)
C2A N2 Ni1 . . 106.3(5)
C2B N2 H2A . . 85.6
C2A N2 H2A . . 110.5
Ni1 N2 H2A . . 110.5
C2B N2 H2B . . 127.8
C2A N2 H2B . . 110.5
Ni1 N2 H2B . . 110.5
H2A N2 H2B . . 108.7
C2B C1B N1 . . 112.6(7)
C2B C1B H1B1 . . 109.1
N1 C1B H1B1 . . 109.1
C2B C1B H1B2 . . 109.1
N1 C1B H1B2 . . 109.1
H1B1 C1B H1B2 . . 107.8
N2 C2B C1B . . 110.7(6)
N2 C2B H2B1 . . 109.5
C1B C2B H2B1 . . 109.5
N2 C2B H2B2 . . 109.5
C1B C2B H2B2 . . 109.5
H2B1 C2B H2B2 . . 108.1
C4 N3 Ni1 . . 111.0(2)
C4 N3 H3A . . 109.4
Ni1 N3 H3A . . 109.4
C4 N3 H3B . . 109.4
Ni1 N3 H3B . . 109.4
H3A N3 H3B . . 108.0
C6 O1 H1 . . 109.5
N1 C3 C4 . . 113.1(4)
N1 C3 H3C . . 109.0
C4 C3 H3C . . 109.0
N1 C3 H3D . . 109.0
C4 C3 H3D . . 109.0
H3C C3 H3D . . 107.8
N3 C4 C3 . . 111.8(4)
N3 C4 H4A . . 109.2
C3 C4 H4A . . 109.2
N3 C4 H4B . . 109.2
C3 C4 H4B . . 109.2
H4A C4 H4B . . 107.9
C6 C5 N1 . . 119.3(4)
C6 C5 H5A . . 107.5
N1 C5 H5A . . 107.5
C6 C5 H5B . . 107.5
N1 C5 H5B . . 107.5
H5A C5 H5B . . 107.0
O1 C6 C5 . . 109.9(4)
O1 C6 C7 . . 110.4(4)
C5 C6 C7 . . 109.8(4)
O1 C6 H6 . . 108.9
C5 C6 H6 . . 108.9
C7 C6 H6 . . 108.9
C6 C7 H7A . . 109.5
C6 C7 H7B . . 109.5
H7A C7 H7B . . 109.5
C6 C7 H7C . . 109.5
H7A C7 H7C . . 109.5
H7B C7 H7C . . 109.5
O3 Cl1 O2 . . 112.0(3)
O3 Cl1 O4 . . 109.8(3)
O2 Cl1 O4 . . 108.7(3)
O3 Cl1 O5 . . 109.5(3)
O2 Cl1 O5 . . 110.3(4)
O4 Cl1 O5 . . 106.5(4)

loop_
_geom_bond_atom_site_label_1
_geom_bond_atom_site_label_2
_geom_bond_site_symmetry_2
_geom_bond_distance
Ni1 N2 3_666 2.125(3)
Ni1 N2 . 2.125(3)
Ni1 N3 . 2.145(3)
Ni1 N3 3_666 2.145(3)
Ni1 N1 3_666 2.171(3)
Ni1 N1 . 2.171(3)
N1 C3 . 1.480(5)
N1 C1B . 1.502(7)
N1 C5 . 1.511(5)
N1 C1A . 1.526(14)
C1A C2A . 1.517(13)
C1A H1A1 . 0.9700
C1A H1A2 . 0.9700
C2A N2 . 1.501(11)
C2A H2A1 . 0.9700
C2A H2A2 . 0.9700
N2 C2B . 1.490(9)
N2 H2A . 0.9000
N2 H2B . 0.9000
C1B C2B . 1.494(10)
C1B H1B1 . 0.9700
C1B H1B2 . 0.9700
C2B H2B1 . 0.9700
C2B H2B2 . 0.9700
N3 C4 . 1.457(6)
N3 H3A . 0.9000
N3 H3B . 0.9000
O1 C6 . 1.438(5)
O1 H1 . 0.8200
C3 C4 . 1.502(6)
C3 H3C . 0.9700
C3 H3D . 0.9700
C4 H4A . 0.9700
C4 H4B . 0.9700
C5 C6 . 1.490(6)
C5 H5A . 0.9700
C5 H5B . 0.9700
C6 C7 . 1.507(7)
C6 H6 . 0.9800
C7 H7A . 0.9600
C7 H7B . 0.9600
C7 H7C . 0.9600
Cl1 O3 . 1.405(4)
Cl1 O2 . 1.406(4)
Cl1 O4 . 1.417(4)
Cl1 O5 . 1.423(5)

loop_
_geom_hbond_atom_site_label_D
_geom_hbond_atom_site_label_H
_geom_hbond_atom_site_label_A
_geom_hbond_site_symmetry_A
_geom_hbond_distance_DH
_geom_hbond_distance_HA
_geom_hbond_distance_DA
_geom_hbond_angle_DHA
N2 H2A O4 . 0.90 2.42 3.293(6) 163.9
N2 H2A O3 . 0.90 2.69 3.416(6) 138.5
N2 H2B O1 1_655 0.90 2.31 3.067(4) 141.0
O1 H1 O2 3_667 0.82 2.36 3.043(6) 141.5
